data_2209676
loop_
_publ_author_name
'Esterhuysen, Catharine'
'Evans, Julia'
'Esterhuysen, Matthias W.'
'Horvath, Ulrike E. I.'
'Stander, Elzet'
'Raubenheimer, Helgard G.'

_publ_section_title
;
 Pentacarbonyl[methyl(<i>n</i>-propylsulfanyl)carbene]chromium(0)
;
_journal_coeditor_code TK2051
_journal_issue 7
_journal_name_full 'Acta Crystallographica Section E'
_journal_page_first m1625
_journal_page_last m1626
_journal_paper_doi 10.1107/S1600536806022902
_journal_volume 62
_journal_year 2006
_chemical_formula_iupac '[Cr (C5 H10 S) (C O)5]'
_chemical_formula_moiety 'C10 H10 Cr O5 S'
_chemical_formula_sum 'C10 H10 Cr O5 S'
_chemical_formula_weight 294.24
_chemical_name_systematic
;
Pentacarbonyl[methyl(n-propylsulfanyl)carbene]chromium(0)
;
_space_group_IT_number 2
_symmetry_cell_setting triclinic
_symmetry_space_group_name_Hall '-P 1'
_symmetry_space_group_name_H-M 'P -1'
_atom_sites_solution_hydrogens geom
_atom_sites_solution_primary direct
_atom_sites_solution_secondary difmap
_audit_creation_method SHELXL-97
_cell_angle_alpha 77.264(2)
_cell_angle_beta 81.530(2)
_cell_angle_gamma 87.878(2)
_cell_formula_units_Z 2
_cell_length_a 6.1320(7)
_cell_length_b 8.4685(9)
_cell_length_c 12.6187(14)
_cell_measurement_reflns_used 3334
_cell_measurement_temperature 173(2)
_cell_measurement_theta_max 26.8
_cell_measurement_theta_min 2.5
_cell_volume 632.17(12)
_computing_cell_refinement 'SAINT (Bruker, 2002)'
_computing_data_collection 'SMART (Bruker, 2001)'
_computing_data_reduction SAINT
_computing_molecular_graphics 'ORTEP for Windows (Farrugia, 1997)'
_computing_publication_material 'X-SEED (Barbour, 2001)'
_computing_structure_refinement 'SHELXL97 (Sheldrick, 1997)'
_computing_structure_solution 'SHELXS97 (Sheldrick, 1997)'
_diffrn_ambient_temperature 173(2)
_diffrn_measured_fraction_theta_full 0.979
_diffrn_measured_fraction_theta_max 0.979
_diffrn_measurement_device_type 'Bruker APEX CCD area-detector'
_diffrn_measurement_method \w
_diffrn_radiation_monochromator graphite
_diffrn_radiation_source 'fine-focus sealed tube'
_diffrn_radiation_type MoK\a
_diffrn_radiation_wavelength 0.71073
_diffrn_reflns_av_R_equivalents 0.017
_diffrn_reflns_av_sigmaI/netI 0.025
_diffrn_reflns_limit_h_max 7
_diffrn_reflns_limit_h_min -7
_diffrn_reflns_limit_k_max 10
_diffrn_reflns_limit_k_min -10
_diffrn_reflns_limit_l_max 15
_diffrn_reflns_limit_l_min -15
_diffrn_reflns_number 6077
_diffrn_reflns_theta_full 26.8
_diffrn_reflns_theta_max 26.8
_diffrn_reflns_theta_min 1.7
_diffrn_standards_decay_% 0
_diffrn_standards_number 0
_exptl_absorpt_coefficient_mu 1.074
_exptl_absorpt_correction_T_max 0.900
_exptl_absorpt_correction_T_min 0.764
_exptl_absorpt_correction_type multi-scan
_exptl_absorpt_process_details '(SADABS; Bruker, 2001)'
_exptl_crystal_colour 'dark red'
_exptl_crystal_density_diffrn 1.546
_exptl_crystal_density_method 'not measured'
_exptl_crystal_description needle
_exptl_crystal_F_000 300
_exptl_crystal_size_max 0.30
_exptl_crystal_size_mid 0.10
_exptl_crystal_size_min 0.10
_refine_diff_density_max 0.42
_refine_diff_density_min -0.25
_refine_ls_extinction_method none
_refine_ls_goodness_of_fit_ref 1.07
_refine_ls_hydrogen_treatment constr
_refine_ls_matrix_type full
_refine_ls_number_parameters 156
_refine_ls_number_reflns 2661
_refine_ls_number_restraints 0
_refine_ls_restrained_S_all 1.07
_refine_ls_R_factor_all 0.035
_refine_ls_R_factor_gt 0.032
_refine_ls_shift/su_max 0.001
_refine_ls_shift/su_mean 0.000
_refine_ls_structure_factor_coef Fsqd
_refine_ls_weighting_details 'calc w=1/[\s^2^(Fo^2^)+(0.0352P)^2^+0.4906P] where P=(Fo^2^+2Fc^2^)/3'
_refine_ls_weighting_scheme calc
_refine_ls_wR_factor_gt 0.075
_refine_ls_wR_factor_ref 0.077
_reflns_number_gt 2434
_reflns_number_total 2661
_reflns_threshold_expression I>2\s(I)
_cod_data_source_file tk2051.cif
_cod_data_source_block I
_cod_database_code 2209676
_cod_database_fobs_code 2209676

loop_
_symmetry_equiv_pos_as_xyz
'x, y, z'
'-x, -y, -z'

loop_
_atom_site_type_symbol
_atom_site_label
_atom_site_fract_x
_atom_site_fract_y
_atom_site_fract_z
_atom_site_U_iso_or_equiv
_atom_site_adp_type
_atom_site_calc_flag
_atom_site_refinement_flags
_atom_site_occupancy
Cr Cr1 0.67779(5) 0.77155(3) 0.69137(2) 0.01307(10) Uani d . 1
S S11 0.90792(8) 0.50686(6) 0.86126(4) 0.01865(13) Uani d . 1
C C13 1.0342(3) 0.3066(2) 0.89046(16) 0.0186(4) Uani d . 1
H H13A 1.0066 0.2616 0.9706 0.022 Uiso calc R 1
H H13B 0.9626 0.2344 0.8541 0.022 Uiso calc R 1
O O4 0.9930(2) 0.82533(17) 0.47582(12) 0.0242(3) Uani d . 1
O O2 0.3833(2) 0.71068(18) 0.91198(12) 0.0238(3) Uani d . 1
O O6 0.4630(3) 1.09912(18) 0.61733(12) 0.0281(3) Uani d . 1
O O3 0.3520(3) 0.60696(19) 0.59040(13) 0.0287(4) Uani d . 1
C C5 0.8784(3) 0.8767(2) 0.75374(16) 0.0189(4) Uani d . 1
O O5 0.9950(3) 0.94255(19) 0.79162(14) 0.0316(4) Uani d . 1
C C4 0.8750(3) 0.8043(2) 0.55667(16) 0.0176(4) Uani d . 1
C C2 0.4906(3) 0.7344(2) 0.82814(16) 0.0168(4) Uani d . 1
C C15 1.3835(3) 0.1437(2) 0.89515(18) 0.0232(4) Uani d . 1
H H15A 1.3580 0.1183 0.9756 0.035 Uiso calc R 1
H H15B 1.5424 0.1476 0.8695 0.035 Uiso calc R 1
H H15C 1.3164 0.0600 0.8679 0.035 Uiso calc R 1
C C3 0.4739(3) 0.6682(2) 0.62805(16) 0.0183(4) Uani d . 1
C C11 0.8242(3) 0.5511(2) 0.73709(15) 0.0149(4) Uani d . 1
C C6 0.5424(3) 0.9748(2) 0.64443(16) 0.0187(4) Uani d . 1
C C12 0.8577(3) 0.4250(2) 0.66936(17) 0.0204(4) Uani d . 1
H H12A 1.0079 0.3813 0.6701 0.031 Uiso calc R 1
H H12B 0.8359 0.4739 0.5937 0.031 Uiso calc R 1
H H12C 0.7514 0.3374 0.7000 0.031 Uiso calc R 1
C C14 1.2805(3) 0.3070(2) 0.85240(19) 0.0254(5) Uani d . 1
H H14A 1.3504 0.3918 0.8788 0.030 Uiso calc R 1
H H14B 1.3082 0.3333 0.7712 0.030 Uiso calc R 1

loop_
_atom_site_aniso_label
_atom_site_aniso_U_11
_atom_site_aniso_U_22
_atom_site_aniso_U_33
_atom_site_aniso_U_12
_atom_site_aniso_U_13
_atom_site_aniso_U_23
Cr1 0.01300(16) 0.01363(16) 0.01188(16) 0.00084(11) -0.00164(11) -0.00153(11)
S11 0.0243(3) 0.0171(2) 0.0153(2) 0.00752(19) -0.00593(19) -0.00446(18)
C13 0.0215(10) 0.0145(9) 0.0183(9) 0.0048(7) -0.0029(8) -0.0008(7)
O4 0.0272(8) 0.0227(7) 0.0203(8) -0.0008(6) 0.0057(6) -0.0055(6)
O2 0.0240(8) 0.0249(8) 0.0200(8) 0.0006(6) 0.0033(6) -0.0042(6)
O6 0.0317(9) 0.0241(8) 0.0253(8) 0.0092(7) -0.0054(7) 0.0009(6)
O3 0.0281(8) 0.0325(8) 0.0272(8) -0.0061(7) -0.0112(7) -0.0041(7)
C5 0.0213(10) 0.0164(9) 0.0173(10) 0.0026(8) -0.0022(8) -0.0008(8)
O5 0.0326(9) 0.0292(8) 0.0370(9) -0.0060(7) -0.0134(7) -0.0092(7)
C4 0.0204(10) 0.0131(9) 0.0200(10) 0.0015(7) -0.0049(8) -0.0041(7)
C2 0.0168(9) 0.0142(9) 0.0194(10) 0.0022(7) -0.0042(8) -0.0031(7)
C15 0.0199(10) 0.0194(10) 0.0306(11) 0.0044(8) -0.0074(9) -0.0043(8)
C3 0.0169(10) 0.0198(10) 0.0159(9) 0.0015(8) -0.0020(8) 0.0001(8)
C11 0.0116(9) 0.0180(9) 0.0139(9) -0.0018(7) 0.0005(7) -0.0019(7)
C6 0.0182(10) 0.0228(10) 0.0137(9) -0.0003(8) -0.0012(7) -0.0018(8)
C12 0.0230(10) 0.0193(10) 0.0211(10) 0.0031(8) -0.0061(8) -0.0080(8)
C14 0.0185(10) 0.0192(10) 0.0353(12) 0.0025(8) -0.0035(9) 0.0002(9)

loop_
_atom_type_symbol
_atom_type_description
_atom_type_scat_dispersion_real
_atom_type_scat_dispersion_imag
_atom_type_scat_source
C C 0.0033 0.0016 'International Tables Vol C Tables 4.2.6.8 and 6.1.1.4'
H H 0.0000 0.0000 'International Tables Vol C Tables 4.2.6.8 and 6.1.1.4'
O O 0.0106 0.0060 'International Tables Vol C Tables 4.2.6.8 and 6.1.1.4'
S S 0.1246 0.1234 'International Tables Vol C Tables 4.2.6.8 and 6.1.1.4'
Cr Cr 0.3209 0.6236 'International Tables Vol C Tables 4.2.6.8 and 6.1.1.4'

loop_
_geom_angle_atom_site_label_1
_geom_angle_atom_site_label_2
_geom_angle_atom_site_label_3
_geom_angle
_geom_angle_publ_flag
C6 Cr1 C2 91.42(8) ?
C6 Cr1 C5 88.79(8) ?
C2 Cr1 C5 88.77(8) ?
C6 Cr1 C4 90.49(8) ?
C2 Cr1 C4 177.74(8) ?
C5 Cr1 C4 90.07(8) ?
C6 Cr1 C3 90.47(8) ?
C2 Cr1 C3 91.22(8) ?
C5 Cr1 C3 179.26(8) ?
C4 Cr1 C3 89.98(8) ?
C6 Cr1 C11 178.18(8) ?
C2 Cr1 C11 89.98(8) ?
C5 Cr1 C11 92.40(8) ?
C4 Cr1 C11 88.14(8) ?
C3 Cr1 C11 88.34(8) ?
C11 S11 C13 112.20(9) y
C14 C13 S11 113.43(14) ?
C14 C13 H13A 108.9 ?
S11 C13 H13A 108.9 ?
C14 C13 H13B 108.9 ?
S11 C13 H13B 108.9 ?
H13A C13 H13B 107.7 ?
O5 C5 Cr1 178.36(18) ?
O4 C4 Cr1 179.38(17) ?
O2 C2 Cr1 177.97(17) ?
C14 C15 H15A 109.5 ?
C14 C15 H15B 109.5 ?
H15A C15 H15B 109.5 ?
C14 C15 H15C 109.5 ?
H15A C15 H15C 109.5 ?
H15B C15 H15C 109.5 ?
O3 C3 Cr1 179.8(2) ?
C12 C11 S11 117.75(14) ?
C12 C11 Cr1 124.96(13) ?
Cr1 C11 S11 117.27(10) y
O6 C6 Cr1 178.59(18) ?
C11 C12 H12A 109.5 ?
C11 C12 H12B 109.5 ?
H12A C12 H12B 109.5 ?
C11 C12 H12C 109.5 ?
H12A C12 H12C 109.5 ?
H12B C12 H12C 109.5 ?
C13 C14 C15 111.23(17) ?
C13 C14 H14A 109.4 ?
C15 C14 H14A 109.4 ?
C13 C14 H14B 109.4 ?
C15 C14 H14B 109.4 ?
H14A C14 H14B 108.0 ?

loop_
_geom_bond_atom_site_label_1
_geom_bond_atom_site_label_2
_geom_bond_distance
_geom_bond_publ_flag
Cr1 C6 1.895(2) ?
Cr1 C2 1.897(2) ?
Cr1 C5 1.898(2) ?
Cr1 C4 1.908(2) ?
Cr1 C3 1.911(2) ?
Cr1 C11 2.0442(19) y
S11 C11 1.6802(19) y
S11 C13 1.8229(19) y
C13 C14 1.516(3) ?
C13 H13A 0.9900 ?
C13 H13B 0.9900 ?
O4 C4 1.144(2) ?
O2 C2 1.142(2) ?
O6 C6 1.147(2) ?
O3 C3 1.138(2) ?
C5 O5 1.139(3) ?
C15 C14 1.520(3) ?
C15 H15A 0.9800 ?
C15 H15B 0.9800 ?
C15 H15C 0.9800 ?
C11 C12 1.499(3) y
C12 H12A 0.9800 ?
C12 H12B 0.9800 ?
C12 H12C 0.9800 ?
C14 H14A 0.9900 ?
C14 H14B 0.9900 ?

loop_
_geom_torsion_atom_site_label_1
_geom_torsion_atom_site_label_2
_geom_torsion_atom_site_label_3
_geom_torsion_atom_site_label_4
_geom_torsion
C11 S11 C13 C14 89.24(17)
C13 S11 C11 C12 1.15(18)
C13 S11 C11 Cr1 179.85(9)
S11 C13 C14 C15 170.53(15)
S11 C11 Cr1 C5 39.70(12)
S11 C11 Cr1 C4 129.69(11)
S11 C11 Cr1 C3 -140.28(11)
S11 C11 Cr1 C2 -49.06(11)
